data_7218570
loop_
_publ_author_name
'Pan, Jie'
'Jiang, Fei-Long'
'Wu, Ming-Yan'
'Chen, Lian'
'Qian, Jin-Jie'
'Su, Kong-Zhao'
'Wan, Xiu-Yan'
'Hong, Mao-Chun'

_publ_section_title
;
 Five novel Zn(ii)/Cd(ii) coordination polymers based on
 bis(pyrazinyl)-triazole and varied polycarboxylates: syntheses,
 topologies and photoluminescence
;
_journal_issue 48
_journal_name_full CrystEngComm
_journal_page_first 11078
_journal_paper_doi 10.1039/C4CE01959H
_journal_volume 16
_journal_year 2014
_chemical_formula_sum 'C108 H60 Cd9 N42 O30'
_chemical_formula_weight 3437.58
_chemical_name_systematic
; 
 ? 
;
_space_group_IT_number 2
_symmetry_cell_setting triclinic
_symmetry_space_group_name_Hall '-P 1'
_symmetry_space_group_name_H-M 'P -1'
_atom_sites_solution_hydrogens geom
_atom_sites_solution_primary direct
_atom_sites_solution_secondary difmap
_audit_creation_method SHELXL-97
_cell_angle_alpha 114.882(6)
_cell_angle_beta 98.214(10)
_cell_angle_gamma 102.015(8)
_cell_formula_units_Z 1
_cell_length_a 12.994
_cell_length_b 16.06410(10)
_cell_length_c 17.3404(4)
_cell_measurement_reflns_used 8679
_cell_measurement_temperature 293(2)
_cell_measurement_theta_max 27.4971
_cell_measurement_theta_min 2.3890
_cell_volume 3101.4(3)
_computing_cell_refinement CrystalClear
_computing_data_collection 'CrystalClear (Rigaku, 2000)'
_computing_data_reduction CrystalClear
_computing_molecular_graphics 'SHELXL-97 (Sheldrick, 1997)'
_computing_publication_material 'SHELXL-97 (Sheldrick, 1997)'
_computing_structure_refinement 'SHELXL-97 (Sheldrick, 1997)'
_computing_structure_solution 'SHELXS-97 (Sheldrick, 1990)'
_diffrn_ambient_temperature 293(2)
_diffrn_measured_fraction_theta_full 0.986
_diffrn_measured_fraction_theta_max 0.986
_diffrn_measurement_device_type Mercury
_diffrn_measurement_method CCD_Profile_fitting
_diffrn_radiation_monochromator graphite
_diffrn_radiation_source 'fine-focus sealed tube'
_diffrn_radiation_type MoK\a
_diffrn_radiation_wavelength 0.71073
_diffrn_reflns_av_R_equivalents 0.0179
_diffrn_reflns_av_sigmaI/netI 0.0212
_diffrn_reflns_limit_h_max 15
_diffrn_reflns_limit_h_min -15
_diffrn_reflns_limit_k_max 19
_diffrn_reflns_limit_k_min -19
_diffrn_reflns_limit_l_max 20
_diffrn_reflns_limit_l_min -20
_diffrn_reflns_number 24551
_diffrn_reflns_theta_full 25.00
_diffrn_reflns_theta_max 25.00
_diffrn_reflns_theta_min 2.14
_exptl_absorpt_coefficient_mu 1.602
_exptl_absorpt_correction_T_max 0.7951
_exptl_absorpt_correction_T_min 0.6450
_exptl_absorpt_correction_type multi-scan
_exptl_absorpt_process_details 'CrystalClear (Rigaku Inc., 2007)'
_exptl_crystal_colour yellow
_exptl_crystal_density_diffrn 1.840
_exptl_crystal_density_method 'not measured'
_exptl_crystal_description block
_exptl_crystal_F_000 1674
_exptl_crystal_size_max 0.30
_exptl_crystal_size_mid 0.22
_exptl_crystal_size_min 0.15
_refine_diff_density_max 1.597
_refine_diff_density_min -0.846
_refine_diff_density_rms 0.177
_refine_ls_extinction_method none
_refine_ls_goodness_of_fit_ref 1.039
_refine_ls_hydrogen_treatment constr
_refine_ls_matrix_type full
_refine_ls_number_parameters 853
_refine_ls_number_reflns 10526
_refine_ls_number_restraints 0
_refine_ls_restrained_S_all 1.039
_refine_ls_R_factor_all 0.0312
_refine_ls_R_factor_gt 0.0270
_refine_ls_shift/su_max 0.001
_refine_ls_shift/su_mean 0.000
_refine_ls_structure_factor_coef Fsqd
_refine_ls_weighting_details 'calc w=1/[\s^2^(Fo^2^)+(0.0644P)^2^+2.7313P] where P=(Fo^2^+2Fc^2^)/3'
_refine_ls_weighting_scheme calc
_refine_ls_wR_factor_gt 0.0827
_refine_ls_wR_factor_ref 0.0926
_reflns_number_gt 9561
_reflns_number_total 10526
_reflns_threshold_expression >2sigma(I)
_cod_data_source_file c4ce01959h2.cif
_cod_data_source_block 4
_cod_depositor_comments
;
The following automatic conversions were performed:

'_exptl_absorpt_correction_type' value 'Multi-scan' changed to
'multi-scan' according to
/usr/data/users/saulius/crontab/automatic-downloads/rss-feeds/RSC/lib/dictionaries/cif_core.dic
dictionary named 'cif_core.dic' version 2.4.2 from 2011-04-26.

Automatic conversion script
Id: cif_fix_values 2827 2014-09-09 07:05:25Z andrius 

 Adding full bibliography for 7218567--7218571.cif.
;
_cod_original_cell_volume 3101.54(7)
_cod_original_sg_symbol_H-M P-1
_cod_database_code 7218570

loop_
_symmetry_equiv_pos_as_xyz
'x, y, z'
'-x, -y, -z'

loop_
_atom_site_label
_atom_site_type_symbol
_atom_site_fract_x
_atom_site_fract_y
_atom_site_fract_z
_atom_site_U_iso_or_equiv
_atom_site_adp_type
_atom_site_occupancy
_atom_site_symmetry_multiplicity
_atom_site_calc_flag
_atom_site_refinement_flags
Cd5 Cd 0.5000 0.0000 0.0000 0.02374(9) Uani 1 2 d S
Cd4 Cd 0.71098(2) -0.077220(18) -0.081477(16) 0.02526(8) Uani 1 1 d .
Cd2 Cd 0.03689(2) -0.338411(18) 0.287524(16) 0.02463(8) Uani 1 1 d .
Cd1 Cd -0.27004(2) -0.321211(18) 0.381552(17) 0.02505(8) Uani 1 1 d .
Cd3 Cd 0.35834(2) -0.386686(18) 0.330619(16) 0.02415(8) Uani 1 1 d .
O10 O 0.5759(2) -0.3481(2) 0.2777(2) 0.0460(8) Uani 1 1 d .
O5 O 0.1182(2) -0.2547(2) 0.43322(18) 0.0393(7) Uani 1 1 d .
O11 O 0.5787(2) -0.11737(19) -0.00525(18) 0.0331(6) Uani 1 1 d .
N17 N 0.1026(2) -0.4551(2) 0.2057(2) 0.0279(7) Uani 1 1 d .
O3 O -0.3358(2) -0.93040(18) -0.01734(18) 0.0361(6) Uani 1 1 d .
O12 O 0.7517(2) -0.1008(2) 0.0435(2) 0.0441(7) Uani 1 1 d .
N5 N -0.1408(2) -0.2207(2) 0.3604(2) 0.0277(7) Uani 1 1 d .
O7 O 0.5765(2) -0.1065(2) 0.80444(18) 0.0433(7) Uani 1 1 d .
N4 N -0.0652(2) -0.2350(2) 0.3131(2) 0.0281(7) Uani 1 1 d .
O1 O -0.0877(2) -0.43113(19) 0.32684(18) 0.0380(7) Uani 1 1 d .
N11 N -0.3970(2) -0.3526(2) 0.4536(2) 0.0260(6) Uani 1 1 d .
O4 O -0.1622(3) -0.9143(2) 0.0232(2) 0.0488(8) Uani 1 1 d .
O13 O 0.8152(3) -0.0900(2) -0.1759(2) 0.0460(7) Uani 1 1 d .
O8 O 0.4352(2) -0.0727(2) 0.85797(18) 0.0479(8) Uani 1 1 d .
N10 N -0.5068(2) -0.3765(2) 0.4373(2) 0.0259(6) Uani 1 1 d .
N18 N 0.0900(2) -0.6013(2) 0.1012(2) 0.0287(7) Uani 1 1 d .
N12 N -0.4429(2) -0.3723(2) 0.5666(2) 0.0307(7) Uani 1 1 d .
O2 O -0.2687(3) -0.4658(2) 0.2937(2) 0.0470(8) Uani 1 1 d .
N19 N 0.1919(2) -0.4776(2) 0.2302(2) 0.0286(7) Uani 1 1 d .
N8 N -0.7187(2) -0.4323(2) 0.4368(2) 0.0322(7) Uani 1 1 d .
N13 N -0.1794(3) -0.3129(2) 0.5202(2) 0.0343(7) Uani 1 1 d .
N1 N 0.1184(3) -0.2081(2) 0.2548(2) 0.0333(7) Uani 1 1 d .
C26 C 0.1823(3) -0.5645(2) 0.1670(2) 0.0262(8) Uani 1 1 d .
N15 N -0.0914(3) -0.4519(3) 0.1246(2) 0.0396(8) Uani 1 1 d .
C14 C -0.6445(3) -0.4111(3) 0.5092(3) 0.0290(8) Uani 1 1 d .
C15 C -0.5310(3) -0.3875(3) 0.5055(2) 0.0256(7) Uani 1 1 d .
C25 C 0.0444(3) -0.5302(3) 0.1291(2) 0.0272(8) Uani 1 1 d .
O6 O 0.2611(2) -0.27664(19) 0.38044(17) 0.0359(6) Uani 1 1 d .
C39 C 0.2186(3) -0.2457(2) 0.4435(2) 0.0276(8) Uani 1 1 d .
C16 C -0.3624(3) -0.3510(3) 0.5311(2) 0.0265(8) Uani 1 1 d .
C40 C 0.2883(3) -0.1997(3) 0.5364(2) 0.0268(8) Uani 1 1 d .
C17 C -0.2455(3) -0.3274(3) 0.5688(2) 0.0305(8) Uani 1 1 d .
C24 C -0.0597(3) -0.5292(3) 0.0832(3) 0.0311(8) Uani 1 1 d .
N20 N 0.3631(3) -0.5509(2) 0.2316(2) 0.0319(7) Uani 1 1 d .
N3 N -0.0598(3) -0.0796(2) 0.3658(3) 0.0398(8) Uani 1 1 d .
C28 C 0.2492(3) -0.7092(3) 0.1316(3) 0.0311(8) Uani 1 1 d .
H28 H 0.1823 -0.7490 0.0919 0.037 Uiso 1 1 calc R
C32 C -0.1954(3) -0.5899(3) 0.2205(2) 0.0293(8) Uani 1 1 d .
C37 C -0.1110(3) -0.6304(3) 0.2198(3) 0.0319(8) Uani 1 1 d .
H37 H -0.0441 -0.5939 0.2608 0.038 Uiso 1 1 calc R
N6 N -0.2745(3) -0.1498(2) 0.4595(3) 0.0419(9) Uani 1 1 d .
N14 N -0.0986(3) -0.3026(3) 0.6834(3) 0.0526(10) Uani 1 1 d .
C42 C 0.4623(3) -0.1477(3) 0.6375(2) 0.0346(9) Uani 1 1 d .
H42 H 0.5374 -0.1361 0.6480 0.042 Uiso 1 1 calc R
C27 C 0.2665(3) -0.6103(2) 0.1750(2) 0.0257(7) Uani 1 1 d .
C41 C 0.3992(3) -0.1811(3) 0.5528(2) 0.0326(9) Uani 1 1 d .
H41 H 0.4323 -0.1910 0.5069 0.039 Uiso 1 1 calc R
C31 C -0.1811(3) -0.4876(3) 0.2853(2) 0.0309(8) Uani 1 1 d .
C6 C -0.1349(3) -0.1281(3) 0.3897(3) 0.0326(9) Uani 1 1 d .
C11 C -0.8226(3) -0.4478(3) 0.4411(3) 0.0455(11) Uani 1 1 d .
H11 H -0.8770 -0.4628 0.3921 0.055 Uiso 1 1 calc R
C5 C -0.0188(3) -0.1495(3) 0.3185(3) 0.0316(8) Uani 1 1 d .
C4 C 0.0720(3) -0.1367(3) 0.2804(3) 0.0361(9) Uani 1 1 d .
C33 C -0.2940(3) -0.6447(3) 0.1587(3) 0.0402(10) Uani 1 1 d .
H33 H -0.3510 -0.6181 0.1579 0.048 Uiso 1 1 calc R
N2 N 0.1971(4) -0.0438(3) 0.2381(3) 0.0613(12) Uani 1 1 d .
C18 C -0.2042(3) -0.3218(3) 0.6495(3) 0.0427(10) Uani 1 1 d .
H18 H -0.2527 -0.3319 0.6815 0.051 Uiso 1 1 calc R
C7 C -0.2065(3) -0.0883(3) 0.4443(3) 0.0359(9) Uani 1 1 d .
C45 C 0.2407(3) -0.1794(4) 0.6060(3) 0.0475(12) Uani 1 1 d .
H45 H 0.1659 -0.1892 0.5959 0.057 Uiso 1 1 calc R
C30 C 0.4411(3) -0.5903(3) 0.2420(3) 0.0397(10) Uani 1 1 d .
H30 H 0.5096 -0.5507 0.2787 0.048 Uiso 1 1 calc R
N9 N -0.7782(4) -0.4238(4) 0.5874(3) 0.0659(13) Uani 1 1 d .
C44 C 0.3038(3) -0.1444(4) 0.6908(3) 0.0475(12) Uani 1 1 d .
H44 H 0.2716 -0.1297 0.7375 0.057 Uiso 1 1 calc R
N16 N -0.2134(3) -0.6024(4) -0.0406(3) 0.0647(13) Uani 1 1 d .
C10 C -0.3413(4) -0.1166(3) 0.5084(4) 0.0552(13) Uani 1 1 d .
H10 H -0.3896 -0.1580 0.5206 0.066 Uiso 1 1 calc R
C13 C -0.6746(4) -0.4088(4) 0.5838(3) 0.0478(11) Uani 1 1 d .
H13 H -0.6211 -0.3965 0.6322 0.057 Uiso 1 1 calc R
C23 C -0.1202(4) -0.6033(3) 0.0017(3) 0.0483(11) Uani 1 1 d .
H23 H -0.0947 -0.6558 -0.0245 0.058 Uiso 1 1 calc R
C20 C -0.0720(3) -0.2938(4) 0.5531(3) 0.0482(11) Uani 1 1 d .
H20 H -0.0233 -0.2841 0.5210 0.058 Uiso 1 1 calc R
C19 C -0.0338(4) -0.2884(4) 0.6340(3) 0.0556(13) Uani 1 1 d .
H19 H 0.0409 -0.2740 0.6553 0.067 Uiso 1 1 calc R
C12 C -0.8506(4) -0.4421(4) 0.5160(4) 0.0622(15) Uani 1 1 d .
H12 H -0.9235 -0.4514 0.5167 0.075 Uiso 1 1 calc R
C1 C 0.2041(4) -0.1964(3) 0.2223(3) 0.0453(11) Uani 1 1 d .
H1 H 0.2386 -0.2440 0.2051 0.054 Uiso 1 1 calc R
C21 C -0.1846(4) -0.4507(4) 0.0821(4) 0.0585(14) Uani 1 1 d .
H21 H -0.2101 -0.3983 0.1085 0.070 Uiso 1 1 calc R
C3 C 0.1122(4) -0.0553(4) 0.2716(4) 0.0505(12) Uani 1 1 d .
H3 H 0.0788 -0.0069 0.2896 0.061 Uiso 1 1 calc R
C2 C 0.2425(4) -0.1147(4) 0.2135(4) 0.0600(14) Uani 1 1 d .
H2 H 0.3018 -0.1091 0.1897 0.072 Uiso 1 1 calc R
N21 N 0.3264(3) -0.7480(2) 0.1458(2) 0.0311(7) Uani 1 1 d .
C35 C -0.2239(3) -0.7787(3) 0.0976(3) 0.0293(8) Uani 1 1 d .
C36 C -0.1245(3) -0.7236(3) 0.1595(3) 0.0321(8) Uani 1 1 d .
H36 H -0.0672 -0.7499 0.1602 0.039 Uiso 1 1 calc R
C34 C -0.3085(3) -0.7386(3) 0.0983(3) 0.0412(10) Uani 1 1 d .
H34 H -0.3757 -0.7752 0.0578 0.049 Uiso 1 1 calc R
C29 C 0.4227(3) -0.6882(3) 0.1997(3) 0.0391(10) Uani 1 1 d .
H29 H 0.4789 -0.7132 0.2091 0.047 Uiso 1 1 calc R
N7 N -0.2711(4) 0.0411(3) 0.5270(3) 0.0628(12) Uani 1 1 d .
C8 C -0.2052(4) 0.0074(3) 0.4793(4) 0.0521(13) Uani 1 1 d .
H8 H -0.1555 0.0494 0.4685 0.063 Uiso 1 1 calc R
C9 C -0.3402(4) -0.0220(4) 0.5409(4) 0.0588(14) Uani 1 1 d .
H9 H -0.3890 -0.0014 0.5736 0.071 Uiso 1 1 calc R
C22 C -0.2446(4) -0.5240(4) 0.0007(4) 0.0672(16) Uani 1 1 d .
H22 H -0.3086 -0.5191 -0.0264 0.081 Uiso 1 1 calc R
C43 C 0.4140(3) -0.1316(3) 0.7057(2) 0.0294(8) Uani 1 1 d .
C46 C 0.4825(3) -0.1007(3) 0.7974(2) 0.0304(8) Uani 1 1 d .
C38 C -0.2407(3) -0.8801(3) 0.0314(3) 0.0315(8) Uani 1 1 d .
C54 C 0.6549(3) -0.1226(3) 0.0462(3) 0.0310(8) Uani 1 1 d .
C51 C 0.6242(3) -0.1628(3) 0.1063(3) 0.0329(9) Uani 1 1 d .
C50 C 0.6921(4) -0.2026(4) 0.1387(3) 0.0456(11) Uani 1 1 d .
H50 H 0.7606 -0.1990 0.1279 0.055 Uiso 1 1 calc R
C49 C 0.6585(4) -0.2480(4) 0.1875(3) 0.0460(11) Uani 1 1 d .
H49 H 0.7043 -0.2756 0.2084 0.055 Uiso 1 1 calc R
C52 C 0.5236(4) -0.1665(4) 0.1248(4) 0.0555(14) Uani 1 1 d .
H52 H 0.4773 -0.1397 0.1035 0.067 Uiso 1 1 calc R
C53 C 0.4924(4) -0.2100(4) 0.1747(4) 0.0598(15) Uani 1 1 d .
H53 H 0.4256 -0.2108 0.1883 0.072 Uiso 1 1 calc R
C48 C 0.5589(3) -0.2526(3) 0.2050(3) 0.0353(9) Uani 1 1 d .
O9 O 0.4274(3) -0.3027(3) 0.2697(3) 0.0629(11) Uani 1 1 d .
C47 C 0.5197(3) -0.3046(3) 0.2552(3) 0.0354(9) Uani 1 1 d .
O15 O 0.0032(6) -0.8029(5) -0.0420(5) 0.171(3) Uani 1 1 d .
O14 O 1.0310(5) -0.0254(9) -0.1338(7) 0.225(5) Uani 1 1 d .

loop_
_atom_site_aniso_label
_atom_site_aniso_U_11
_atom_site_aniso_U_22
_atom_site_aniso_U_33
_atom_site_aniso_U_23
_atom_site_aniso_U_13
_atom_site_aniso_U_12
Cd5 0.02536(19) 0.0290(2) 0.01646(17) 0.00833(15) 0.00509(14) 0.01259(15)
Cd4 0.03107(15) 0.02223(14) 0.02255(14) 0.00919(11) 0.00889(11) 0.00947(11)
Cd2 0.02676(15) 0.02324(14) 0.02235(14) 0.00738(11) 0.00617(10) 0.01162(11)
Cd1 0.02696(15) 0.02236(14) 0.02651(15) 0.01081(11) 0.01112(11) 0.00710(11)
Cd3 0.02433(14) 0.02405(14) 0.02221(14) 0.01028(11) 0.00287(10) 0.00679(11)
O10 0.0448(17) 0.060(2) 0.0485(18) 0.0406(17) 0.0053(14) 0.0162(15)
O5 0.0286(15) 0.0477(17) 0.0273(14) 0.0123(13) -0.0023(11) 0.0008(13)
O11 0.0407(15) 0.0371(15) 0.0336(15) 0.0223(13) 0.0131(12) 0.0206(13)
N17 0.0271(16) 0.0257(16) 0.0256(16) 0.0060(13) 0.0045(13) 0.0122(13)
O3 0.0377(16) 0.0228(13) 0.0340(15) 0.0026(12) 0.0122(12) 0.0032(12)
O12 0.0340(16) 0.060(2) 0.0435(17) 0.0335(16) 0.0080(13) 0.0046(14)
N5 0.0276(16) 0.0248(16) 0.0364(18) 0.0151(14) 0.0166(14) 0.0115(13)
O7 0.0432(18) 0.0541(19) 0.0266(15) 0.0119(14) -0.0002(12) 0.0237(15)
N4 0.0288(16) 0.0299(17) 0.0338(17) 0.0179(14) 0.0153(13) 0.0135(14)
O1 0.0440(16) 0.0237(14) 0.0324(15) 0.0070(12) 0.0079(13) -0.0025(12)
N11 0.0249(15) 0.0302(16) 0.0253(16) 0.0146(13) 0.0062(12) 0.0094(13)
O4 0.0426(17) 0.0328(16) 0.058(2) 0.0058(14) 0.0138(15) 0.0185(14)
O13 0.0484(18) 0.0505(19) 0.0515(19) 0.0274(16) 0.0301(15) 0.0196(15)
O8 0.0422(17) 0.067(2) 0.0179(14) 0.0100(14) 0.0015(12) 0.0105(15)
N10 0.0225(15) 0.0311(16) 0.0258(16) 0.0152(13) 0.0057(12) 0.0074(13)
N18 0.0286(16) 0.0231(15) 0.0255(16) 0.0030(13) 0.0038(13) 0.0103(13)
N12 0.0289(16) 0.0390(18) 0.0284(17) 0.0195(15) 0.0068(13) 0.0108(14)
O2 0.0483(19) 0.0285(15) 0.0484(19) 0.0025(13) 0.0078(15) 0.0169(14)
N19 0.0275(16) 0.0256(16) 0.0248(16) 0.0044(13) 0.0012(13) 0.0121(13)
N8 0.0256(16) 0.0332(17) 0.0411(19) 0.0215(15) 0.0064(14) 0.0076(14)
N13 0.0245(16) 0.043(2) 0.0349(18) 0.0201(16) 0.0070(14) 0.0063(15)
N1 0.0342(18) 0.0364(18) 0.0379(19) 0.0198(15) 0.0167(15) 0.0165(15)
C26 0.0259(18) 0.0233(18) 0.0239(18) 0.0055(15) 0.0056(14) 0.0088(15)
N15 0.0389(19) 0.045(2) 0.038(2) 0.0163(17) 0.0098(16) 0.0236(17)
C14 0.0269(19) 0.0302(19) 0.035(2) 0.0199(17) 0.0096(16) 0.0072(16)
C15 0.0262(18) 0.0288(19) 0.0268(19) 0.0163(16) 0.0081(15) 0.0099(15)
C25 0.0277(19) 0.0281(19) 0.0221(18) 0.0082(15) 0.0054(15) 0.0092(16)
O6 0.0536(17) 0.0307(14) 0.0207(13) 0.0062(11) 0.0053(12) 0.0227(13)
C39 0.035(2) 0.0196(17) 0.0213(18) 0.0058(14) 0.0026(15) 0.0046(15)
C16 0.0277(19) 0.0303(19) 0.0229(18) 0.0131(15) 0.0072(15) 0.0094(16)
C40 0.0292(19) 0.0268(18) 0.0192(17) 0.0068(15) 0.0045(14) 0.0080(15)
C17 0.0285(19) 0.035(2) 0.0272(19) 0.0144(17) 0.0066(16) 0.0094(16)
C24 0.0291(19) 0.035(2) 0.028(2) 0.0128(17) 0.0070(16) 0.0128(17)
N20 0.0290(17) 0.0242(16) 0.0354(18) 0.0086(14) 0.0031(14) 0.0089(13)
N3 0.045(2) 0.0301(18) 0.062(2) 0.0268(17) 0.0331(18) 0.0195(16)
C28 0.031(2) 0.0278(19) 0.0279(19) 0.0067(16) 0.0044(16) 0.0106(16)
C32 0.032(2) 0.0230(18) 0.029(2) 0.0092(16) 0.0102(16) 0.0064(16)
C37 0.0267(19) 0.0263(19) 0.033(2) 0.0092(16) -0.0015(16) 0.0040(16)
N6 0.040(2) 0.0312(18) 0.059(2) 0.0189(17) 0.0297(18) 0.0143(16)
N14 0.034(2) 0.082(3) 0.043(2) 0.034(2) 0.0017(17) 0.014(2)
C42 0.0248(19) 0.048(2) 0.024(2) 0.0114(18) 0.0045(15) 0.0104(18)
C27 0.0255(18) 0.0250(18) 0.0252(18) 0.0100(15) 0.0057(15) 0.0094(15)
C41 0.030(2) 0.044(2) 0.0194(18) 0.0110(17) 0.0067(15) 0.0106(18)
C31 0.041(2) 0.0235(19) 0.028(2) 0.0113(16) 0.0111(17) 0.0077(18)
C6 0.034(2) 0.0271(19) 0.044(2) 0.0187(18) 0.0211(18) 0.0126(17)
C11 0.029(2) 0.044(3) 0.063(3) 0.028(2) 0.008(2) 0.0063(19)
C5 0.033(2) 0.030(2) 0.044(2) 0.0234(18) 0.0184(18) 0.0159(17)
C4 0.037(2) 0.038(2) 0.045(2) 0.025(2) 0.0180(19) 0.0158(19)
C33 0.030(2) 0.028(2) 0.051(3) 0.0069(19) 0.0073(19) 0.0138(17)
N2 0.056(3) 0.067(3) 0.097(4) 0.061(3) 0.046(3) 0.024(2)
C18 0.031(2) 0.066(3) 0.036(2) 0.029(2) 0.0059(18) 0.014(2)
C7 0.037(2) 0.028(2) 0.049(2) 0.0172(19) 0.0205(19) 0.0154(17)
C45 0.027(2) 0.077(3) 0.028(2) 0.018(2) 0.0059(17) 0.007(2)
C30 0.027(2) 0.031(2) 0.050(3) 0.0115(19) -0.0025(18) 0.0079(17)
N9 0.052(3) 0.089(3) 0.073(3) 0.050(3) 0.035(2) 0.014(2)
C44 0.035(2) 0.072(3) 0.020(2) 0.012(2) 0.0096(17) 0.006(2)
N16 0.046(2) 0.081(3) 0.044(2) 0.011(2) -0.0085(19) 0.025(2)
C10 0.055(3) 0.044(3) 0.074(4) 0.024(3) 0.045(3) 0.019(2)
C13 0.041(2) 0.068(3) 0.048(3) 0.038(3) 0.019(2) 0.015(2)
C23 0.040(2) 0.051(3) 0.035(2) 0.005(2) -0.0036(19) 0.019(2)
C20 0.027(2) 0.072(3) 0.049(3) 0.033(3) 0.0100(19) 0.012(2)
C19 0.027(2) 0.085(4) 0.054(3) 0.039(3) -0.001(2) 0.009(2)
C12 0.031(2) 0.065(3) 0.087(4) 0.035(3) 0.023(3) 0.004(2)
C1 0.044(2) 0.053(3) 0.053(3) 0.028(2) 0.028(2) 0.024(2)
C21 0.052(3) 0.069(3) 0.060(3) 0.025(3) 0.011(2) 0.039(3)
C3 0.051(3) 0.050(3) 0.077(4) 0.044(3) 0.036(3) 0.024(2)
C2 0.046(3) 0.080(4) 0.087(4) 0.055(3) 0.045(3) 0.032(3)
N21 0.0332(17) 0.0254(16) 0.0342(18) 0.0114(14) 0.0096(14) 0.0128(14)
C35 0.0287(19) 0.0207(18) 0.033(2) 0.0076(16) 0.0086(16) 0.0061(15)
C36 0.0262(19) 0.027(2) 0.041(2) 0.0130(17) 0.0067(17) 0.0097(16)
C34 0.028(2) 0.026(2) 0.046(3) 0.0007(18) -0.0004(18) 0.0058(17)
C29 0.033(2) 0.035(2) 0.048(3) 0.0155(19) 0.0063(18) 0.0168(18)
N7 0.075(3) 0.039(2) 0.086(3) 0.025(2) 0.047(3) 0.031(2)
C8 0.061(3) 0.030(2) 0.075(4) 0.023(2) 0.042(3) 0.021(2)
C9 0.059(3) 0.051(3) 0.075(4) 0.022(3) 0.044(3) 0.031(3)
C22 0.043(3) 0.087(4) 0.064(4) 0.029(3) -0.006(3) 0.032(3)
C43 0.0296(19) 0.034(2) 0.0197(18) 0.0090(15) 0.0033(15) 0.0090(16)
C46 0.036(2) 0.0275(19) 0.0212(19) 0.0078(15) 0.0034(16) 0.0080(16)
C38 0.037(2) 0.0238(19) 0.031(2) 0.0096(16) 0.0114(17) 0.0075(17)
C54 0.038(2) 0.0278(19) 0.029(2) 0.0132(16) 0.0106(17) 0.0105(17)
C51 0.034(2) 0.040(2) 0.033(2) 0.0229(18) 0.0112(17) 0.0139(18)
C50 0.034(2) 0.080(3) 0.050(3) 0.048(3) 0.019(2) 0.026(2)
C49 0.039(2) 0.077(3) 0.053(3) 0.050(3) 0.019(2) 0.032(2)
C52 0.047(3) 0.087(4) 0.085(4) 0.071(3) 0.035(3) 0.043(3)
C53 0.043(3) 0.095(4) 0.097(4) 0.079(4) 0.040(3) 0.039(3)
C48 0.036(2) 0.046(2) 0.037(2) 0.028(2) 0.0122(18) 0.0160(19)
O9 0.056(2) 0.089(3) 0.099(3) 0.078(3) 0.045(2) 0.037(2)
C47 0.037(2) 0.044(2) 0.035(2) 0.0249(19) 0.0127(18) 0.0115(19)
O15 0.135(5) 0.122(5) 0.135(6) -0.033(4) -0.022(5) 0.043(4)
O14 0.052(3) 0.394(15) 0.233(10) 0.192(11) -0.015(4) 0.007(6)

loop_
_atom_type_symbol
_atom_type_description
_atom_type_scat_dispersion_real
_atom_type_scat_dispersion_imag
_atom_type_scat_source
C C 0.0033 0.0016 'International Tables Vol C Tables 4.2.6.8 and 6.1.1.4'
H H 0.0000 0.0000 'International Tables Vol C Tables 4.2.6.8 and 6.1.1.4'
N N 0.0061 0.0033 'International Tables Vol C Tables 4.2.6.8 and 6.1.1.4'
O O 0.0106 0.0060 'International Tables Vol C Tables 4.2.6.8 and 6.1.1.4'
Cd Cd -0.8075 1.2024 'International Tables Vol C Tables 4.2.6.8 and 6.1.1.4'

loop_
_geom_angle_atom_site_label_1
_geom_angle_atom_site_label_2
_geom_angle_atom_site_label_3
_geom_angle
_geom_angle_site_symmetry_1
_geom_angle_site_symmetry_3
O8 Cd5 O8 180.00(8) 2_656 1_554
O8 Cd5 O11 88.08(11) 2_656 .
O8 Cd5 O11 91.92(11) 1_554 .
O8 Cd5 O11 91.92(11) 2_656 2_655
O8 Cd5 O11 88.08(11) 1_554 2_655
O11 Cd5 O11 180.00(18) . 2_655
O8 Cd5 O3 90.90(11) 2_656 1_665
O8 Cd5 O3 89.10(11) 1_554 1_665
O11 Cd5 O3 83.80(10) . 1_665
O11 Cd5 O3 96.20(10) 2_655 1_665
O8 Cd5 O3 89.10(11) 2_656 2_545
O8 Cd5 O3 90.90(11) 1_554 2_545
O11 Cd5 O3 96.20(10) . 2_545
O11 Cd5 O3 83.80(10) 2_655 2_545
O3 Cd5 O3 180.00(14) 1_665 2_545
O8 Cd5 Cd4 104.44(8) 2_656 .
O8 Cd5 Cd4 75.56(8) 1_554 .
O11 Cd5 Cd4 44.75(7) . .
O11 Cd5 Cd4 135.25(7) 2_655 .
O3 Cd5 Cd4 43.38(7) 1_665 .
O3 Cd5 Cd4 136.62(7) 2_545 .
O8 Cd5 Cd4 75.56(8) 2_656 2_655
O8 Cd5 Cd4 104.44(8) 1_554 2_655
O11 Cd5 Cd4 135.25(7) . 2_655
O11 Cd5 Cd4 44.75(7) 2_655 2_655
O3 Cd5 Cd4 136.62(7) 1_665 2_655
O3 Cd5 Cd4 43.38(7) 2_545 2_655
Cd4 Cd5 Cd4 180.000(4) . 2_655
O13 Cd4 O7 84.26(12) . 1_554
O13 Cd4 O12 124.47(11) . .
O7 Cd4 O12 144.28(11) 1_554 .
O13 Cd4 O3 117.18(10) . 1_665
O7 Cd4 O3 81.05(10) 1_554 1_665
O12 Cd4 O3 100.01(11) . 1_665
O13 Cd4 N21 83.88(11) . 2_645
O7 Cd4 N21 86.53(11) 1_554 2_645
O12 Cd4 N21 77.22(11) . 2_645
O3 Cd4 N21 154.01(10) 1_665 2_645
O13 Cd4 O11 162.28(10) . .
O7 Cd4 O11 91.46(10) 1_554 .
O12 Cd4 O11 54.48(9) . .
O3 Cd4 O11 78.89(9) 1_665 .
N21 Cd4 O11 78.69(10) 2_645 .
O13 Cd4 O4 89.50(11) . 1_665
O7 Cd4 O4 123.91(11) 1_554 1_665
O12 Cd4 O4 81.07(11) . 1_665
O3 Cd4 O4 53.19(9) 1_665 1_665
N21 Cd4 O4 148.08(10) 2_645 1_665
O11 Cd4 O4 107.03(10) . 1_665
O13 Cd4 C54 147.49(11) . .
O7 Cd4 C54 118.14(12) 1_554 .
O12 Cd4 C54 26.88(11) . .
O3 Cd4 C54 90.83(10) 1_665 .
N21 Cd4 C54 75.01(11) 2_645 .
O11 Cd4 C54 27.66(10) . .
O4 Cd4 C54 95.47(12) 1_665 .
O13 Cd4 Cd5 149.05(8) . .
O7 Cd4 Cd5 71.51(8) 1_554 .
O12 Cd4 Cd5 85.65(8) . .
O3 Cd4 Cd5 41.56(6) 1_665 .
N21 Cd4 Cd5 112.70(8) 2_645 .
O11 Cd4 Cd5 41.29(6) . .
O4 Cd4 Cd5 88.44(7) 1_665 .
C54 Cd4 Cd5 63.38(8) . .
N17 Cd2 O5 117.36(11) . .
N17 Cd2 N4 156.21(11) . .
O5 Cd2 N4 86.04(11) . .
N17 Cd2 O1 97.53(11) . .
O5 Cd2 O1 84.90(10) . .
N4 Cd2 O1 88.30(11) . .
N17 Cd2 N1 101.35(11) . .
O5 Cd2 N1 94.72(11) . .
N4 Cd2 N1 70.60(11) . .
O1 Cd2 N1 158.86(11) . .
N17 Cd2 N15 66.76(10) . .
O5 Cd2 N15 168.92(11) . .
N4 Cd2 N15 91.07(11) . .
O1 Cd2 N15 84.32(11) . .
N1 Cd2 N15 94.40(11) . .
O2 Cd1 N5 105.46(12) . .
O2 Cd1 N11 101.72(12) . .
N5 Cd1 N11 152.62(11) . .
O2 Cd1 O10 86.84(12) . 1_455
N5 Cd1 O10 101.99(11) . 1_455
N11 Cd1 O10 82.61(10) . 1_455
O2 Cd1 N13 97.50(12) . .
N5 Cd1 N13 103.08(11) . .
N11 Cd1 N13 69.76(10) . .
O10 Cd1 N13 152.35(11) 1_455 .
O2 Cd1 N6 170.00(13) . .
N5 Cd1 N6 68.52(11) . .
N11 Cd1 N6 85.01(11) . .
O10 Cd1 N6 86.71(12) 1_455 .
N13 Cd1 N6 91.76(13) . .
O9 Cd3 N10 109.24(13) . 1_655
O9 Cd3 N19 101.01(14) . .
N10 Cd3 N19 146.29(11) 1_655 .
O9 Cd3 O6 85.94(12) . .
N10 Cd3 O6 114.97(10) 1_655 .
N19 Cd3 O6 81.03(10) . .
O9 Cd3 N20 102.65(14) . .
N10 Cd3 N20 89.53(11) 1_655 .
N19 Cd3 N20 69.22(10) . .
O6 Cd3 N20 150.04(10) . .
O9 Cd3 N8 161.96(14) . 1_655
N10 Cd3 N8 68.73(10) 1_655 1_655
N19 Cd3 N8 86.91(11) . 1_655
O6 Cd3 N8 79.26(10) . 1_655
N20 Cd3 N8 95.30(11) . 1_655
C47 O10 Cd1 141.4(3) . 1_655
C39 O5 Cd2 107.9(2) . .
C54 O11 Cd5 135.2(2) . .
C54 O11 Cd4 89.1(2) . .
Cd5 O11 Cd4 93.97(9) . .
C25 N17 N19 105.9(3) . .
C25 N17 Cd2 123.7(2) . .
N19 N17 Cd2 128.5(2) . .
C38 O3 Cd5 136.8(3) . 1_445
C38 O3 Cd4 94.8(2) . 1_445
Cd5 O3 Cd4 95.06(9) 1_445 1_445
C54 O12 Cd4 94.2(2) . .
C6 N5 N4 105.4(3) . .
C6 N5 Cd1 121.3(2) . .
N4 N5 Cd1 133.0(2) . .
C46 O7 Cd4 133.7(3) . 1_556
C5 N4 N5 105.5(3) . .
C5 N4 Cd2 116.4(2) . .
N5 N4 Cd2 131.5(2) . .
C31 O1 Cd2 130.7(2) . .
C16 N11 N10 105.2(3) . .
C16 N11 Cd1 118.8(2) . .
N10 N11 Cd1 136.0(2) . .
C38 O4 Cd4 90.7(2) . 1_445
C46 O8 Cd5 130.4(3) . 1_556
C15 N10 N11 106.1(3) . .
C15 N10 Cd3 120.0(2) . 1_455
N11 N10 Cd3 133.7(2) . 1_455
C25 N18 C26 101.2(3) . .
C16 N12 C15 101.1(3) . .
C31 O2 Cd1 122.5(3) . .
C26 N19 N17 106.0(3) . .
C26 N19 Cd3 119.0(2) . .
N17 N19 Cd3 132.9(2) . .
C14 N8 C11 116.4(4) . .
C14 N8 Cd3 114.0(2) . 1_455
C11 N8 Cd3 126.5(3) . 1_455
C17 N13 C20 117.0(4) . .
C17 N13 Cd1 115.3(2) . .
C20 N13 Cd1 127.7(3) . .
C1 N1 C4 117.6(4) . .
C1 N1 Cd2 129.4(3) . .
C4 N1 Cd2 112.8(2) . .
N19 C26 N18 113.2(3) . .
N19 C26 C27 119.4(3) . .
N18 C26 C27 127.4(3) . .
C24 N15 C21 115.6(4) . .
C24 N15 Cd2 111.4(2) . .
C21 N15 Cd2 132.5(3) . .
N8 C14 C13 121.4(4) . .
N8 C14 C15 115.6(3) . .
C13 C14 C15 122.9(4) . .
N10 C15 N12 113.6(3) . .
N10 C15 C14 119.8(3) . .
N12 C15 C14 126.6(3) . .
N17 C25 N18 113.7(3) . .
N17 C25 C24 120.1(3) . .
N18 C25 C24 126.2(3) . .
C39 O6 Cd3 136.6(2) . .
O6 C39 O5 123.1(3) . .
O6 C39 C40 119.5(3) . .
O5 C39 C40 117.4(3) . .
N11 C16 N12 114.0(3) . .
N11 C16 C17 119.5(3) . .
N12 C16 C17 126.4(3) . .
C41 C40 C45 119.1(3) . .
C41 C40 C39 120.5(3) . .
C45 C40 C39 120.3(3) . .
N13 C17 C18 121.0(4) . .
N13 C17 C16 116.5(3) . .
C18 C17 C16 122.5(4) . .
N15 C24 C23 121.9(4) . .
N15 C24 C25 116.0(3) . .
C23 C24 C25 122.1(4) . .
C30 N20 C27 117.4(3) . .
C30 N20 Cd3 126.7(3) . .
C27 N20 Cd3 114.1(2) . .
C6 N3 C5 101.0(3) . .
N21 C28 C27 121.3(3) . .
N21 C28 H28 119.3 . .
C27 C28 H28 119.3 . .
C33 C32 C37 118.9(3) . .
C33 C32 C31 119.6(4) . .
C37 C32 C31 121.5(3) . .
C36 C37 C32 121.0(3) . .
C36 C37 H37 119.5 . .
C32 C37 H37 119.5 . .
C7 N6 C10 117.5(4) . .
C7 N6 Cd1 114.6(3) . .
C10 N6 Cd1 127.8(3) . .
C18 N14 C19 115.1(4) . .
C43 C42 C41 120.0(4) . .
C43 C42 H42 120.0 . .
C41 C42 H42 120.0 . .
N20 C27 C28 120.6(3) . .
N20 C27 C26 115.7(3) . .
C28 C27 C26 123.7(3) . .
C40 C41 C42 120.5(4) . .
C40 C41 H41 119.8 . .
C42 C41 H41 119.8 . .
O1 C31 O2 124.7(4) . .
O1 C31 C32 119.9(4) . .
O2 C31 C32 115.4(3) . .
N5 C6 N3 114.3(3) . .
N5 C6 C7 119.5(3) . .
N3 C6 C7 126.2(3) . .
N8 C11 C12 121.6(4) . .
N8 C11 H11 119.2 . .
C12 C11 H11 119.2 . .
N4 C5 N3 113.8(3) . .
N4 C5 C4 120.4(3) . .
N3 C5 C4 125.6(3) . .
N1 C4 C3 120.3(4) . .
N1 C4 C5 116.7(3) . .
C3 C4 C5 123.0(4) . .
C34 C33 C32 120.5(4) . .
C34 C33 H33 119.8 . .
C32 C33 H33 119.8 . .
C2 N2 C3 116.8(4) . .
N14 C18 C17 123.1(4) . .
N14 C18 H18 118.4 . .
C17 C18 H18 118.4 . .
N6 C7 C8 120.4(4) . .
N6 C7 C6 115.7(3) . .
C8 C7 C6 123.9(4) . .
C40 C45 C44 120.4(4) . .
C40 C45 H45 119.8 . .
C44 C45 H45 119.8 . .
N20 C30 C29 121.6(4) . .
N20 C30 H30 119.2 . .
C29 C30 H30 119.2 . .
C12 N9 C13 116.3(4) . .
C43 C44 C45 119.9(4) . .
C43 C44 H44 120.1 . .
C45 C44 H44 120.1 . .
C23 N16 C22 115.5(4) . .
N6 C10 C9 121.1(4) . .
N6 C10 H10 119.4 . .
C9 C10 H10 119.4 . .
N9 C13 C14 121.6(4) . .
N9 C13 H13 119.2 . .
C14 C13 H13 119.2 . .
N16 C23 C24 122.5(4) . .
N16 C23 H23 118.7 . .
C24 C23 H23 118.7 . .
N13 C20 C19 120.4(4) . .
N13 C20 H20 119.8 . .
C19 C20 H20 119.8 . .
N14 C19 C20 123.4(4) . .
N14 C19 H19 118.3 . .
C20 C19 H19 118.3 . .
N9 C12 C11 122.7(5) . .
N9 C12 H12 118.6 . .
C11 C12 H12 118.6 . .
N1 C1 C2 121.2(4) . .
N1 C1 H1 119.4 . .
C2 C1 H1 119.4 . .
N15 C21 C22 122.6(5) . .
N15 C21 H21 118.7 . .
C22 C21 H21 118.7 . .
N2 C3 C4 122.2(4) . .
N2 C3 H3 118.9 . .
C4 C3 H3 118.9 . .
N2 C2 C1 121.8(4) . .
N2 C2 H2 119.1 . .
C1 C2 H2 119.1 . .
C29 N21 C28 117.4(3) . .
C29 N21 Cd4 121.4(3) . 2_645
C28 N21 Cd4 121.1(2) . 2_645
C34 C35 C36 119.1(3) . .
C34 C35 C38 119.8(3) . .
C36 C35 C38 121.1(3) . .
C37 C36 C35 120.0(4) . .
C37 C36 H36 120.0 . .
C35 C36 H36 120.0 . .
C33 C34 C35 120.5(4) . .
C33 C34 H34 119.7 . .
C35 C34 H34 119.7 . .
N21 C29 C30 121.6(4) . .
N21 C29 H29 119.2 . .
C30 C29 H29 119.2 . .
C8 N7 C9 116.1(4) . .
N7 C8 C7 122.8(4) . .
N7 C8 H8 118.6 . .
C7 C8 H8 118.6 . .
N7 C9 C10 122.0(4) . .
N7 C9 H9 119.0 . .
C10 C9 H9 119.0 . .
N16 C22 C21 121.8(4) . .
N16 C22 H22 119.1 . .
C21 C22 H22 119.1 . .
C44 C43 C42 119.9(3) . .
C44 C43 C46 120.3(4) . .
C42 C43 C46 119.8(3) . .
O7 C46 O8 127.3(4) . .
O7 C46 C43 117.6(3) . .
O8 C46 C43 115.1(3) . .
O4 C38 O3 120.7(4) . .
O4 C38 C35 120.7(3) . .
O3 C38 C35 118.5(3) . .
O12 C54 O11 121.9(3) . .
O12 C54 C51 120.0(3) . .
O11 C54 C51 118.0(3) . .
O12 C54 Cd4 58.9(2) . .
O11 C54 Cd4 63.23(19) . .
C51 C54 Cd4 171.1(3) . .
C50 C51 C52 119.3(4) . .
C50 C51 C54 120.5(4) . .
C52 C51 C54 120.1(3) . .
C51 C50 C49 120.1(4) . .
C51 C50 H50 119.9 . .
C49 C50 H50 119.9 . .
C48 C49 C50 120.6(4) . .
C48 C49 H49 119.7 . .
C50 C49 H49 119.7 . .
C53 C52 C51 120.0(4) . .
C53 C52 H52 120.0 . .
C51 C52 H52 120.0 . .
C52 C53 C48 120.9(4) . .
C52 C53 H53 119.6 . .
C48 C53 H53 119.6 . .
C49 C48 C53 119.2(4) . .
C49 C48 C47 121.2(3) . .
C53 C48 C47 119.6(4) . .
C47 O9 Cd3 118.5(3) . .
O10 C47 O9 123.7(4) . .
O10 C47 C48 120.0(4) . .
O9 C47 C48 116.2(3) . .

loop_
_geom_bond_atom_site_label_1
_geom_bond_atom_site_label_2
_geom_bond_distance
_geom_bond_site_symmetry_2
Cd5 O8 2.172(3) 2_656
Cd5 O8 2.172(3) 1_554
Cd5 O11 2.301(2) .
Cd5 O11 2.301(2) 2_655
Cd5 O3 2.317(3) 1_665
Cd5 O3 2.317(3) 2_545
Cd5 Cd4 3.4784(4) .
Cd5 Cd4 3.4784(4) 2_655
Cd4 O13 2.241(3) .
Cd4 O7 2.253(3) 1_554
Cd4 O12 2.360(3) .
Cd4 O3 2.398(3) 1_665
Cd4 N21 2.451(3) 2_645
Cd4 O11 2.455(3) .
Cd4 O4 2.493(3) 1_665
Cd4 C54 2.749(4) .
Cd2 N17 2.243(3) .
Cd2 O5 2.257(3) .
Cd2 N4 2.277(3) .
Cd2 O1 2.339(3) .
Cd2 N1 2.465(3) .
Cd2 N15 2.672(4) .
Cd1 O2 2.183(3) .
Cd1 N5 2.260(3) .
Cd1 N11 2.304(3) .
Cd1 O10 2.322(3) 1_455
Cd1 N13 2.457(3) .
Cd1 N6 2.523(3) .
Cd3 O9 2.170(3) .
Cd3 N10 2.284(3) 1_655
Cd3 N19 2.305(3) .
Cd3 O6 2.329(3) .
Cd3 N20 2.489(3) .
Cd3 N8 2.507(3) 1_655
O10 C47 1.239(5) .
O10 Cd1 2.322(3) 1_655
O5 C39 1.260(5) .
O11 C54 1.276(5) .
N17 C25 1.333(5) .
N17 N19 1.349(4) .
O3 C38 1.267(5) .
O3 Cd5 2.317(3) 1_445
O3 Cd4 2.398(3) 1_445
O12 C54 1.246(5) .
N5 C6 1.334(5) .
N5 N4 1.363(4) .
O7 C46 1.237(5) .
O7 Cd4 2.253(3) 1_556
N4 C5 1.338(5) .
O1 C31 1.248(5) .
N11 C16 1.343(4) .
N11 N10 1.353(4) .
O4 C38 1.254(5) .
O4 Cd4 2.493(3) 1_445
O8 C46 1.259(5) .
O8 Cd5 2.172(3) 1_556
N10 C15 1.338(5) .
N10 Cd3 2.284(3) 1_455
N18 C25 1.337(5) .
N18 C26 1.356(5) .
N12 C16 1.343(5) .
N12 C15 1.346(5) .
O2 C31 1.269(5) .
N19 C26 1.329(5) .
N8 C14 1.334(5) .
N8 C11 1.340(5) .
N8 Cd3 2.507(3) 1_455
N13 C17 1.338(5) .
N13 C20 1.348(5) .
N1 C1 1.332(5) .
N1 C4 1.346(5) .
C26 C27 1.461(5) .
N15 C24 1.332(5) .
N15 C21 1.333(6) .
C14 C13 1.392(6) .
C14 C15 1.462(5) .
C25 C24 1.475(5) .
O6 C39 1.256(5) .
C39 C40 1.504(5) .
C16 C17 1.465(5) .
C40 C41 1.371(5) .
C40 C45 1.382(6) .
C17 C18 1.384(5) .
C24 C23 1.381(6) .
N20 C30 1.330(5) .
N20 C27 1.346(5) .
N3 C6 1.343(5) .
N3 C5 1.347(5) .
C28 N21 1.332(5) .
C28 C27 1.392(5) .
C28 H28 0.9300 .
C32 C33 1.381(6) .
C32 C37 1.386(5) .
C32 C31 1.503(5) .
C37 C36 1.373(5) .
C37 H37 0.9300 .
N6 C7 1.324(5) .
N6 C10 1.334(6) .
N14 C18 1.329(5) .
N14 C19 1.336(6) .
C42 C43 1.373(5) .
C42 C41 1.387(5) .
C42 H42 0.9300 .
C41 H41 0.9300 .
C6 C7 1.470(6) .
C11 C12 1.369(7) .
C11 H11 0.9300 .
C5 C4 1.452(6) .
C4 C3 1.383(6) .
C33 C34 1.379(6) .
C33 H33 0.9300 .
N2 C2 1.331(7) .
N2 C3 1.333(6) .
C18 H18 0.9300 .
C7 C8 1.390(6) .
C45 C44 1.385(6) .
C45 H45 0.9300 .
C30 C29 1.375(6) .
C30 H30 0.9300 .
N9 C12 1.324(7) .
N9 C13 1.333(6) .
C44 C43 1.372(6) .
C44 H44 0.9300 .
N16 C23 1.330(6) .
N16 C22 1.341(7) .
C10 C9 1.377(7) .
C10 H10 0.9300 .
C13 H13 0.9300 .
C23 H23 0.9300 .
C20 C19 1.381(6) .
C20 H20 0.9300 .
C19 H19 0.9300 .
C12 H12 0.9300 .
C1 C2 1.383(7) .
C1 H1 0.9300 .
C21 C22 1.375(8) .
C21 H21 0.9300 .
C3 H3 0.9300 .
C2 H2 0.9300 .
N21 C29 1.331(5) .
N21 Cd4 2.451(3) 2_645
C35 C34 1.384(6) .
C35 C36 1.390(5) .
C35 C38 1.491(5) .
C36 H36 0.9300 .
C34 H34 0.9300 .
C29 H29 0.9300 .
N7 C8 1.316(6) .
N7 C9 1.334(7) .
C8 H8 0.9300 .
C9 H9 0.9300 .
C22 H22 0.9300 .
C43 C46 1.521(5) .
C54 C51 1.497(5) .
C51 C50 1.377(5) .
C51 C52 1.385(6) .
C50 C49 1.391(6) .
C50 H50 0.9300 .
C49 C48 1.366(6) .
C49 H49 0.9300 .
C52 C53 1.377(6) .
C52 H52 0.9300 .
C53 C48 1.381(6) .
C53 H53 0.9300 .
C48 C47 1.509(5) .
O9 C47 1.264(5) .
